data_7703829
loop_
_publ_author_name
'Rok, Magdalena'
'Moskwa, Marcin'
'Pawlukoj\'c, Andrzej'
'Janicki, Rafa\/l'
'Zuba, Iga'
'Zieli\'nski, Piotr'
'Sobieszczyk, Pawe\/l'
'Bator, Gra\.zyna'

_publ_section_title
;
 Phase transition tuning by Fe(iii)/Co(iii) substitution in switchable
 cyano-bridged perovskites:
 (C<sub>3</sub>H<sub>5</sub>N<sub>2</sub>)<sub>2</sub>[KFe<sub>x</sub>Co<sub>1-x</sub>(CN)<sub>6</sub>].
;
_journal_issue 17
_journal_name_full 'Dalton transactions (Cambridge, England : 2003)'
_journal_page_first 5503
_journal_page_last 5512
_journal_paper_doi 10.1039/d0dt00615g
_journal_volume 49
_journal_year 2020
_chemical_formula_moiety '(C3 H5 N2 1+)2, K 1+, C6 Co0.58 Fe0.42 N6 3-'
_chemical_formula_sum 'C12 H10 Co0.57 Fe0.43 K N10'
_chemical_formula_weight 391.02
_space_group_crystal_system monoclinic
_space_group_IT_number 15
_space_group_name_Hall '-A 2ya'
_space_group_name_H-M_alt 'A 1 2/a 1'
_atom_sites_solution_hydrogens geom
_atom_sites_solution_primary direct
_atom_sites_solution_secondary difmap
_audit_creation_method SHELXL-2014/7
_audit_update_record
;
2020-01-17 deposited with the CCDC.	2020-01-17 downloaded from the CCDC.
;
_cell_angle_alpha 90
_cell_angle_beta 111.74(3)
_cell_angle_gamma 90
_cell_formula_units_Z 4
_cell_length_a 15.089(2)
_cell_length_b 8.773(3)
_cell_length_c 13.454(2)
_cell_measurement_reflns_used 3677
_cell_measurement_temperature 100(2)
_cell_measurement_theta_max 36.4630
_cell_measurement_theta_min 2.8240
_cell_volume 1654.3(7)
_computing_cell_refinement
;
CrysAlisPro, Agilent Technologies,
Version 1.171.37.35 (release 13-08-2014 CrysAlis171 .NET)
(compiled Aug 13 2014,18:06:01)
;
_computing_data_collection
;
CrysAlisPro, Agilent Technologies,
Version 1.171.37.35 (release 13-08-2014 CrysAlis171 .NET)
(compiled Aug 13 2014,18:06:01)
;
_computing_data_reduction
;
CrysAlisPro, Agilent Technologies,
Version 1.171.37.35 (release 13-08-2014 CrysAlis171 .NET)
(compiled Aug 13 2014,18:06:01)
;
_computing_molecular_graphics 'Diamond 4.0'
_computing_structure_refinement 'SHELXL-2014/7 (Sheldrick, 2014)'
_computing_structure_solution 'SHELXS-2014/7 (Sheldrick, 2014)'
_diffrn_ambient_temperature 100(2)
_diffrn_detector_area_resol_mean 8.3359
_diffrn_measured_fraction_theta_full 1.000
_diffrn_measured_fraction_theta_max 1.000
_diffrn_measurement_device_type 'Xcalibur, Sapphire2, large Be window'
_diffrn_measurement_method '\w scans'
_diffrn_radiation_type MoK\a
_diffrn_radiation_wavelength 0.71073
_diffrn_reflns_av_R_equivalents 0.0654
_diffrn_reflns_av_unetI/netI 0.0447
_diffrn_reflns_Laue_measured_fraction_full 1.000
_diffrn_reflns_Laue_measured_fraction_max 1.000
_diffrn_reflns_limit_h_max 18
_diffrn_reflns_limit_h_min -18
_diffrn_reflns_limit_k_max 8
_diffrn_reflns_limit_k_min -10
_diffrn_reflns_limit_l_max 16
_diffrn_reflns_limit_l_min -14
_diffrn_reflns_number 5343
_diffrn_reflns_point_group_measured_fraction_full 1.000
_diffrn_reflns_point_group_measured_fraction_max 1.000
_diffrn_reflns_theta_full 25.494
_diffrn_reflns_theta_max 25.494
_diffrn_reflns_theta_min 2.837
_diffrn_source 'Enhance (Mo) X-ray Source'
_exptl_absorpt_coefficient_mu 1.252
_exptl_absorpt_correction_T_max 0.871
_exptl_absorpt_correction_T_min 0.736
_exptl_absorpt_correction_type analytical
_exptl_absorpt_process_details
;
CrysAlisPro, Agilent Technologies,
Version 1.171.37.35 (release 13-08-2014 CrysAlis171 .NET)
(compiled Aug 13 2014,18:06:01)
Analytical numeric absorption correction using a multifaceted crystal
			model based on expressions derived by R.C. Clark & J.S. Reid.
(Clark, R. C. & Reid, J. S. (1995). Acta Cryst. A51, 887-897)
Empirical absorption correction using spherical harmonics,
 implemented in SCALE3 ABSPACK scaling algorithm.
;
_exptl_crystal_colour orange
_exptl_crystal_density_diffrn 1.570
_exptl_crystal_density_meas ?
_exptl_crystal_description block
_exptl_crystal_F_000 790
_exptl_crystal_size_max 0.390
_exptl_crystal_size_mid 0.300
_exptl_crystal_size_min 0.160
_refine_diff_density_max 0.581
_refine_diff_density_min -0.397
_refine_diff_density_rms 0.108
_refine_ls_extinction_method none
_refine_ls_goodness_of_fit_ref 1.122
_refine_ls_hydrogen_treatment constr
_refine_ls_matrix_type full
_refine_ls_number_parameters 111
_refine_ls_number_reflns 1546
_refine_ls_number_restraints 0
_refine_ls_restrained_S_all 1.122
_refine_ls_R_factor_all 0.0556
_refine_ls_R_factor_gt 0.0513
_refine_ls_shift/su_max 0.000
_refine_ls_shift/su_mean 0.000
_refine_ls_structure_factor_coef Fsqd
_refine_ls_weighting_details 'w=1/[\s^2^(Fo^2^)+(0.0637P)^2^+4.1179P] where P=(Fo^2^+2Fc^2^)/3'
_refine_ls_weighting_scheme calc
_refine_ls_wR_factor_gt 0.1362
_refine_ls_wR_factor_ref 0.1407
_reflns_Friedel_coverage 0.000
_reflns_number_gt 1366
_reflns_number_total 1546
_reflns_threshold_expression 'I > 2\s(I)'
_cod_data_source_file d0dt00615g3.cif
_cod_data_source_block cofe100a
_cod_depositor_comments
;
The following automatic conversions were performed:

data item '_exptl_crystal_density_meas' value 'not measured' was
changed to '?' -- the value is perceived as not measured.

Automatic conversion script
Id: cif_fix_values 7556 2019-12-06 15:28:31Z antanas 

 Adding full bibliography for 7703827--7703829.cif.
;
_cod_database_code 7703829
_shelx_shelxl_version_number 2014/7
_shelx_space_group_comment
;
The symmetry employed for this shelxl refinement is uniquely defined
by the following loop, which should always be used as a source of
symmetry information in preference to the above space-group names.
They are only intended as comments.
;
_shelx_estimated_absorpt_t_min 0.641
_shelx_estimated_absorpt_t_max 0.825

loop_
_space_group_symop_operation_xyz
'x, y, z'
'-x+1/2, y, -z'
'x, y+1/2, z+1/2'
'-x+1/2, y+1/2, -z+1/2'
'-x, -y, -z'
'x-1/2, -y, z'
'-x, -y+1/2, -z+1/2'
'x-1/2, -y+1/2, z+1/2'

loop_
_atom_site_label
_atom_site_type_symbol
_atom_site_fract_x
_atom_site_fract_y
_atom_site_fract_z
_atom_site_U_iso_or_equiv
_atom_site_adp_type
_atom_site_occupancy
_atom_site_site_symmetry_order
_atom_site_calc_flag
_atom_site_refinement_flags_posn
_atom_site_refinement_flags_adp
_atom_site_refinement_flags_occupancy
_atom_site_disorder_assembly
_atom_site_disorder_group
Co1 Co 1.0000 0.2500 0.7500 0.0103(3) Uani 0.5761 2 d S . P . .
Fe1 Fe 1.0000 0.2500 0.7500 0.0103(3) Uani 0.4239 2 d S . P . .
C1 C 0.90971(19) 0.0990(3) 0.6665(2) 0.0157(6) Uani 1 1 d . . . . .
N1 N 0.85654(19) 0.0053(3) 0.61963(19) 0.0246(7) Uani 1 1 d . . . . .
K1 K 0.7500 0.74834(8) 0.5000 0.0124(3) Uani 1 2 d S T P . .
N2 N 0.87841(18) 0.2840(4) 0.8895(2) 0.0242(6) Uani 1 1 d . . . . .
C2 C 0.9252(2) 0.2691(3) 0.8387(3) 0.0170(7) Uani 1 1 d . . . . .
C3 C 0.92640(19) 0.4169(4) 0.6660(2) 0.0164(6) Uani 1 1 d . . . . .
N3 N 0.88498(18) 0.5225(3) 0.6208(2) 0.0240(6) Uani 1 1 d . . . . .
N1A N 0.8432(2) 0.1368(3) 0.3826(2) 0.0278(7) Uani 1 1 d . . . . .
H1A H 0.8150 0.0498 0.3849 0.033 Uiso 1 1 calc R U . . .
C2A C 0.9299(2) 0.1526(4) 0.3817(3) 0.0291(8) Uani 1 1 d . . . . .
H2A H 0.9727 0.0723 0.3837 0.035 Uiso 1 1 calc R U . . .
N3A N 0.9465(2) 0.2987(4) 0.3776(2) 0.0290(7) Uani 1 1 d . . . . .
H3A H 0.9996 0.3385 0.3760 0.035 Uiso 1 1 calc R U . . .
C4A C 0.8685(2) 0.3798(4) 0.3761(2) 0.0295(9) Uani 1 1 d . . . . .
H4A H 0.8618 0.4875 0.3732 0.035 Uiso 1 1 calc R U . . .
C5A C 0.8042(3) 0.2796(5) 0.3794(3) 0.0318(9) Uani 1 1 d . . . . .
H5A H 0.7427 0.3019 0.3796 0.038 Uiso 1 1 calc R U . . .

loop_
_atom_site_aniso_label
_atom_site_aniso_U_11
_atom_site_aniso_U_22
_atom_site_aniso_U_33
_atom_site_aniso_U_23
_atom_site_aniso_U_13
_atom_site_aniso_U_12
Co1 0.0084(4) 0.0108(4) 0.0107(4) -0.00003(17) 0.0023(3) -0.00030(16)
Fe1 0.0084(4) 0.0108(4) 0.0107(4) -0.00003(17) 0.0023(3) -0.00030(16)
C1 0.0148(13) 0.0166(14) 0.0139(13) 0.0032(12) 0.0031(11) 0.0013(12)
N1 0.0260(13) 0.0230(15) 0.0210(14) -0.0026(12) 0.0044(11) -0.0067(11)
K1 0.0108(5) 0.0125(6) 0.0130(5) 0.000 0.0035(4) 0.000
N2 0.0207(15) 0.0304(14) 0.0248(15) 0.0074(12) 0.0123(12) 0.0039(11)
C2 0.0124(15) 0.0158(15) 0.0181(16) 0.0026(11) 0.0000(13) 0.0009(10)
C3 0.0139(13) 0.0203(16) 0.0150(14) -0.0019(12) 0.0053(11) -0.0001(12)
N3 0.0229(13) 0.0221(14) 0.0260(15) 0.0049(12) 0.0078(11) 0.0045(11)
N1A 0.0420(16) 0.0202(15) 0.0201(14) -0.0011(11) 0.0104(12) -0.0152(13)
C2A 0.0309(18) 0.033(2) 0.0208(17) 0.0001(14) 0.0068(14) 0.0158(15)
N3A 0.0220(14) 0.0426(18) 0.0233(15) -0.0046(15) 0.0095(12) -0.0146(14)
C4A 0.049(2) 0.0124(17) 0.0227(18) -0.0003(12) 0.0076(17) 0.0064(14)
C5A 0.0166(16) 0.052(2) 0.0259(19) -0.0003(17) 0.0067(14) 0.0077(16)

loop_
_atom_type_symbol
_atom_type_description
_atom_type_scat_dispersion_real
_atom_type_scat_dispersion_imag
_atom_type_scat_source
C C 0.0033 0.0016 'International Tables Vol C Tables 4.2.6.8 and 6.1.1.4'
H H 0.0000 0.0000 'International Tables Vol C Tables 4.2.6.8 and 6.1.1.4'
N N 0.0061 0.0033 'International Tables Vol C Tables 4.2.6.8 and 6.1.1.4'
K K 0.2009 0.2494 'International Tables Vol C Tables 4.2.6.8 and 6.1.1.4'
Co Co 0.3494 0.9721 'International Tables Vol C Tables 4.2.6.8 and 6.1.1.4'
Fe Fe 0.3463 0.8444 'International Tables Vol C Tables 4.2.6.8 and 6.1.1.4'

loop_
_geom_angle_atom_site_label_1
_geom_angle_atom_site_label_2
_geom_angle_atom_site_label_3
_geom_angle
_geom_angle_site_symmetry_1
_geom_angle_site_symmetry_3
_geom_angle_publ_flag
C2 Co1 C2 180.0 7_756 . ?
C2 Co1 C3 87.40(12) 7_756 7_756 ?
C2 Co1 C3 92.61(12) . 7_756 ?
C2 Co1 C3 92.60(12) 7_756 . ?
C2 Co1 C3 87.39(12) . . ?
C3 Co1 C3 180.00(12) 7_756 . ?
C2 Co1 C1 91.64(12) 7_756 . ?
C2 Co1 C1 88.36(12) . . ?
C3 Co1 C1 87.09(14) 7_756 . ?
C3 Co1 C1 92.91(14) . . ?
C2 Co1 C1 88.36(12) 7_756 7_756 ?
C2 Co1 C1 91.64(12) . 7_756 ?
C3 Co1 C1 92.91(14) 7_756 7_756 ?
C3 Co1 C1 87.09(14) . 7_756 ?
C1 Co1 C1 180.0 . 7_756 ?
C2 Co1 K1 96.21(9) 7_756 . ?
C2 Co1 K1 83.79(9) . . ?
C3 Co1 K1 175.83(8) 7_756 . ?
C3 Co1 K1 4.17(8) . . ?
C1 Co1 K1 90.71(9) . . ?
C1 Co1 K1 89.29(9) 7_756 . ?
N1 C1 Co1 177.6(3) . . ?
C1 N1 K1 170.9(2) . 1_545 ?
N2 K1 N2 167.45(14) 4_656 3_554 ?
N2 K1 N3 83.97(8) 4_656 2_656 ?
N2 K1 N3 104.82(9) 3_554 2_656 ?
N2 K1 N3 104.82(9) 4_656 . ?
N2 K1 N3 83.97(8) 3_554 . ?
N3 K1 N3 92.87(12) 2_656 . ?
N2 K1 N1 88.25(8) 4_656 1_565 ?
N2 K1 N1 81.95(9) 3_554 1_565 ?
N3 K1 N1 169.97(9) 2_656 1_565 ?
N3 K1 N1 95.24(8) . 1_565 ?
N2 K1 N1 81.95(9) 4_656 2_666 ?
N2 K1 N1 88.25(8) 3_554 2_666 ?
N3 K1 N1 95.24(8) 2_656 2_666 ?
N3 K1 N1 169.97(9) . 2_666 ?
N1 K1 N1 77.36(11) 1_565 2_666 ?
N2 K1 Co1 101.34(7) 4_656 . ?
N2 K1 Co1 87.96(6) 3_554 . ?
N3 K1 Co1 88.93(6) 2_656 . ?
N3 K1 Co1 5.01(6) . . ?
N1 K1 Co1 98.82(6) 1_565 . ?
N1 K1 Co1 174.97(6) 2_666 . ?
C2 N2 K1 166.5(3) . 3_545 ?
N2 C2 Co1 177.8(3) . . ?
N3 C3 Co1 175.9(3) . . ?
C3 N3 K1 168.9(2) . . ?
C2A N1A C5A 108.5(3) . . ?
C2A N1A H1A 125.8 . . ?
C5A N1A H1A 125.8 . . ?
N3A C2A N1A 108.0(3) . . ?
N3A C2A H2A 126.0 . . ?
N1A C2A H2A 126.0 . . ?
C2A N3A C4A 109.3(3) . . ?
C2A N3A H3A 125.4 . . ?
C4A N3A H3A 125.4 . . ?
C5A C4A N3A 107.0(3) . . ?
C5A C4A H4A 126.5 . . ?
N3A C4A H4A 126.5 . . ?
C4A C5A N1A 107.2(3) . . ?
C4A C5A H5A 126.4 . . ?
N1A C5A H5A 126.4 . . ?

loop_
_geom_bond_atom_site_label_1
_geom_bond_atom_site_label_2
_geom_bond_distance
_geom_bond_site_symmetry_2
_geom_bond_publ_flag
Co1 C2 1.929(4) 7_756 ?
Co1 C2 1.929(4) . ?
Co1 C3 1.930(3) 7_756 ?
Co1 C3 1.930(3) . ?
Co1 C1 1.934(3) . ?
Co1 C1 1.934(3) 7_756 ?
Co1 K1 5.9378(16) . ?
C1 N1 1.158(4) . ?
N1 K1 2.888(3) 1_545 ?
K1 N2 2.863(3) 4_656 ?
K1 N2 2.863(3) 3_554 ?
K1 N3 2.875(3) 2_656 ?
K1 N3 2.875(3) . ?
K1 N1 2.888(3) 1_565 ?
K1 N1 2.888(3) 2_666 ?
N2 C2 1.159(4) . ?
N2 K1 2.862(3) 3_545 ?
C3 N3 1.157(4) . ?
N1A C2A 1.319(5) . ?
N1A C5A 1.378(5) . ?
N1A H1A 0.8800 . ?
C2A N3A 1.311(5) . ?
C2A H2A 0.9500 . ?
N3A C4A 1.370(5) . ?
N3A H3A 0.8800 . ?
C4A C5A 1.321(5) . ?
C4A H4A 0.9500 . ?
C5A H5A 0.9500 . ?

loop_
_geom_hbond_atom_site_label_D
_geom_hbond_atom_site_label_H
_geom_hbond_atom_site_label_A
_geom_hbond_distance_DH
_geom_hbond_distance_HA
_geom_hbond_distance_DA
_geom_hbond_angle_DHA
_geom_hbond_site_symmetry_A
N1A H1A N1 0.88 2.60 3.217(4) 128.3 2_656
N1A H1A N2 0.88 2.51 3.136(5) 128.5 3_544
N3A H3A N3 0.88 2.11 2.980(4) 167.9 5_766

loop_
_geom_torsion_atom_site_label_1
_geom_torsion_atom_site_label_2
_geom_torsion_atom_site_label_3
_geom_torsion_atom_site_label_4
_geom_torsion
_geom_torsion_site_symmetry_1
_geom_torsion_site_symmetry_2
_geom_torsion_site_symmetry_3
_geom_torsion_site_symmetry_4
_geom_torsion_publ_flag
C5A N1A C2A N3A -0.3(4) . . . . ?
N1A C2A N3A C4A 0.2(3) . . . . ?
C2A N3A C4A C5A 0.0(3) . . . . ?
N3A C4A C5A N1A -0.2(4) . . . . ?
C2A N1A C5A C4A 0.3(4) . . . . ?
